data_7002637
loop_
_publ_author_name
'Zhang, Jun'
'Li, Aifang'
'Hor, T. S. Andy'

_publ_section_title
;
 Ligand effect on ethylene trimerisation with [NNN]-heteroscorpionate
 pyrazolyl Cr(III) catalysts
;
_journal_issue 42
_journal_name_full 'Dalton Transactions'
_journal_page_first 9327
_journal_paper_doi 10.1039/b909685j
_journal_year 2009
_chemical_formula_sum 'C27 H35 Cl3 Cr Fe N7'
_chemical_formula_weight 671.82
_chemical_name_systematic
;
?
;
_space_group_IT_number 19
_symmetry_cell_setting orthorhombic
_symmetry_space_group_name_Hall 'P 2ac 2ab'
_symmetry_space_group_name_H-M 'P 21 21 21'
_atom_sites_solution_hydrogens geom
_atom_sites_solution_primary direct
_atom_sites_solution_secondary difmap
_audit_creation_method SHELXL-97
_cell_angle_alpha 90.00
_cell_angle_beta 90.00
_cell_angle_gamma 90.00
_cell_formula_units_Z 4
_cell_length_a 11.0249(5)
_cell_length_b 15.2942(6)
_cell_length_c 18.2787(8)
_cell_measurement_reflns_used 4106
_cell_measurement_temperature 223(2)
_cell_measurement_theta_max 22.39
_cell_measurement_theta_min 2.28
_cell_volume 3082.1(2)
_computing_cell_refinement 'Bruker SMART'
_computing_data_collection 'Bruker SMART'
_computing_data_reduction 'Bruker SAINT'
_computing_molecular_graphics 'Bruker SHELXTL'
_computing_publication_material 'Bruker SHELXTL'
_computing_structure_refinement 'SHELXL-97 (Sheldrick, 1997)'
_computing_structure_solution 'SHELXS-97 (Sheldrick, 1990)'
_diffrn_ambient_temperature 223(2)
_diffrn_measured_fraction_theta_full 0.999
_diffrn_measured_fraction_theta_max 0.999
_diffrn_measurement_device_type 'CCD area detector'
_diffrn_measurement_method 'phi and omega scans'
_diffrn_radiation_monochromator graphite
_diffrn_radiation_source 'fine-focus sealed tube'
_diffrn_radiation_type MoK\a
_diffrn_radiation_wavelength 0.71073
_diffrn_reflns_av_R_equivalents 0.0511
_diffrn_reflns_av_sigmaI/netI 0.0629
_diffrn_reflns_limit_h_max 14
_diffrn_reflns_limit_h_min -13
_diffrn_reflns_limit_k_max 19
_diffrn_reflns_limit_k_min -16
_diffrn_reflns_limit_l_max 20
_diffrn_reflns_limit_l_min -23
_diffrn_reflns_number 21834
_diffrn_reflns_theta_full 27.50
_diffrn_reflns_theta_max 27.50
_diffrn_reflns_theta_min 1.74
_exptl_absorpt_coefficient_mu 1.113
_exptl_absorpt_correction_T_max 0.9362
_exptl_absorpt_correction_T_min 0.8248
_exptl_absorpt_correction_type empirical
_exptl_crystal_colour GREEN
_exptl_crystal_density_diffrn 1.448
_exptl_crystal_density_meas ?
_exptl_crystal_density_method .
_exptl_crystal_description BLOCK
_exptl_crystal_F_000 1388
_exptl_crystal_size_max 0.18
_exptl_crystal_size_mid 0.14
_exptl_crystal_size_min 0.06
_refine_diff_density_max 0.413
_refine_diff_density_min -0.265
_refine_diff_density_rms 0.066
_refine_ls_abs_structure_details 'Flack H D (1983), Acta Cryst. A39, 876-881'
_refine_ls_abs_structure_Flack 0.050(17)
_refine_ls_extinction_method none
_refine_ls_goodness_of_fit_ref 0.994
_refine_ls_hydrogen_treatment mixed
_refine_ls_matrix_type full
_refine_ls_number_parameters 362
_refine_ls_number_reflns 7065
_refine_ls_number_restraints 0
_refine_ls_restrained_S_all 0.994
_refine_ls_R_factor_all 0.0561
_refine_ls_R_factor_gt 0.0429
_refine_ls_shift/su_max 0.014
_refine_ls_shift/su_mean 0.000
_refine_ls_structure_factor_coef Fsqd
_refine_ls_weighting_details 'calc w=1/[\s^2^(Fo^2^)+(0.0381P)^2^+0.0000P] where P=(Fo^2^+2Fc^2^)/3'
_refine_ls_weighting_scheme calc
_refine_ls_wR_factor_gt 0.0840
_refine_ls_wR_factor_ref 0.0882
_reflns_number_gt 5876
_reflns_number_total 7065
_reflns_threshold_expression >2sigma(I)
_cod_data_source_file b909685j.txt
_cod_data_source_block 8414
_cod_depositor_comments
;
The following automatic conversions were performed:
'_symmetry_cell_setting' value 'Orthorhombic' changed to 'orthorhombic'
according to '/home/saulius/struct/CIF-dictionaries/cif_core.dic'
dictionary named 'cif_core.dic' version 2.4.1 from 2010-06-29.

Automatic conversion script
Id: cif_fix_enum 1527 2010-12-29 10:47:43Z saulius 
;
_cod_original_sg_symbol_H-M P2(1)2(1)2(1)
_cod_database_code 7002637

loop_
_symmetry_equiv_pos_as_xyz
'x, y, z'
'-x+1/2, -y, z+1/2'
'-x, y+1/2, -z+1/2'
'x+1/2, -y+1/2, -z'

loop_
_atom_site_label
_atom_site_type_symbol
_atom_site_fract_x
_atom_site_fract_y
_atom_site_fract_z
_atom_site_U_iso_or_equiv
_atom_site_adp_type
_atom_site_occupancy
_atom_site_symmetry_multiplicity
_atom_site_calc_flag
_atom_site_refinement_flags
_atom_site_disorder_assembly
_atom_site_disorder_group
Cr1 Cr 0.62624(5) 0.07569(3) 0.77282(3) 0.02562(12) Uani 1 1 d . . .
Fe1 Fe 0.67561(4) 0.32754(3) 1.04179(3) 0.02927(12) Uani 1 1 d . . .
Cl1 Cl 0.62572(9) -0.05342(5) 0.70692(5) 0.0362(2) Uani 1 1 d . . .
Cl2 Cl 0.50719(9) 0.01918(5) 0.86544(5) 0.0374(2) Uani 1 1 d . . .
Cl3 Cl 0.80331(9) 0.04174(5) 0.83440(5) 0.0399(2) Uani 1 1 d . . .
N1 N 0.4721(2) 0.12154(15) 0.71617(14) 0.0266(6) Uani 1 1 d . . .
N2 N 0.4767(2) 0.20309(16) 0.68479(14) 0.0277(6) Uani 1 1 d . . .
N3 N 0.7272(2) 0.14171(16) 0.69204(15) 0.0288(6) Uani 1 1 d . . .
N4 N 0.6875(3) 0.22301(15) 0.66979(14) 0.0278(6) Uani 1 1 d . . .
N5 N 0.6435(3) 0.19967(17) 0.82320(15) 0.0312(7) Uani 1 1 d . . .
H5N H 0.715(3) 0.211(2) 0.821(2) 0.027(10) Uiso 1 1 d . . .
C1 C 0.3660(3) 0.0881(2) 0.69353(18) 0.0318(7) Uani 1 1 d . . .
C2 C 0.3061(3) 0.1482(2) 0.6494(2) 0.0373(8) Uani 1 1 d . . .
H2 H 0.2298 0.1403 0.6274 0.045 Uiso 1 1 calc R . .
C3 C 0.3776(3) 0.2206(2) 0.64381(18) 0.0307(7) Uani 1 1 d . . .
C4 C 0.3204(4) 0.0002(2) 0.7157(2) 0.0416(9) Uani 1 1 d . . .
H4A H 0.3436 -0.0427 0.6792 0.062 Uiso 1 1 calc R . .
H4B H 0.2327 0.0018 0.7198 0.062 Uiso 1 1 calc R . .
H4C H 0.3552 -0.0158 0.7626 0.062 Uiso 1 1 calc R . .
C5 C 0.3594(4) 0.3050(2) 0.6049(2) 0.0409(9) Uani 1 1 d . . .
H5A H 0.3477 0.3514 0.6403 0.061 Uiso 1 1 calc R . .
H5B H 0.2885 0.3008 0.5736 0.061 Uiso 1 1 calc R . .
H5C H 0.4303 0.3177 0.5752 0.061 Uiso 1 1 calc R . .
C6 C 0.8283(3) 0.1268(2) 0.65303(19) 0.0357(8) Uani 1 1 d . . .
C7 C 0.8515(3) 0.1970(2) 0.6073(2) 0.0401(9) Uani 1 1 d . . .
H7 H 0.9169 0.2021 0.5745 0.048 Uiso 1 1 calc R . .
C8 C 0.7625(3) 0.2574(2) 0.61816(19) 0.0344(8) Uani 1 1 d . . .
C9 C 0.9027(4) 0.0463(2) 0.6607(2) 0.0518(11) Uani 1 1 d . . .
H9A H 0.9542 0.0513 0.7036 0.078 Uiso 1 1 calc R . .
H9B H 0.9527 0.0389 0.6175 0.078 Uiso 1 1 calc R . .
H9C H 0.8496 -0.0039 0.6661 0.078 Uiso 1 1 calc R . .
C10 C 0.7414(4) 0.3445(3) 0.5846(2) 0.0518(11) Uani 1 1 d . . .
H10A H 0.6644 0.3443 0.5589 0.078 Uiso 1 1 calc R . .
H10B H 0.8062 0.3575 0.5504 0.078 Uiso 1 1 calc R . .
H10C H 0.7397 0.3888 0.6227 0.078 Uiso 1 1 calc R . .
C11 C 0.5783(3) 0.25872(19) 0.70175(18) 0.0277(7) Uani 1 1 d . . .
H11 H 0.5632 0.3161 0.6784 0.033 Uiso 1 1 calc R . .
C12 C 0.5888(3) 0.27419(19) 0.78379(18) 0.0308(8) Uani 1 1 d . . .
H12A H 0.6383 0.3265 0.7923 0.037 Uiso 1 1 calc R . .
H12B H 0.5078 0.2854 0.8038 0.037 Uiso 1 1 calc R . .
C13 C 0.6233(4) 0.2076(2) 0.90420(18) 0.0361(8) Uani 1 1 d . . .
H13A H 0.5366 0.2007 0.9145 0.043 Uiso 1 1 calc R . .
H13B H 0.6666 0.1602 0.9291 0.043 Uiso 1 1 calc R . .
C14 C 0.6654(4) 0.2935(2) 0.93438(18) 0.0347(8) Uani 1 1 d . . .
C15 C 0.5931(4) 0.3683(2) 0.9483(2) 0.0490(11) Uani 1 1 d . . .
H15 H 0.5045 0.3731 0.9404 0.059 Uiso 1 1 calc R . .
C16 C 0.6696(6) 0.4348(3) 0.9766(2) 0.0628(14) Uani 1 1 d . . .
H16 H 0.6438 0.4942 0.9917 0.075 Uiso 1 1 calc R . .
C17 C 0.7876(6) 0.4018(3) 0.9798(2) 0.0680(16) Uani 1 1 d . . .
H17 H 0.8599 0.4338 0.9975 0.082 Uiso 1 1 calc R . .
C18 C 0.7858(4) 0.3153(3) 0.9545(2) 0.0502(10) Uani 1 1 d . . .
H18 H 0.8568 0.2760 0.9511 0.060 Uiso 1 1 calc R . .
C19 C 0.5485(4) 0.3066(3) 1.1206(2) 0.0495(10) Uani 1 1 d . . .
H19 H 0.4605 0.3184 1.1161 0.059 Uiso 1 1 calc R . .
C20 C 0.6071(4) 0.2282(2) 1.1026(2) 0.0436(9) Uani 1 1 d . . .
H20 H 0.5674 0.1749 1.0832 0.052 Uiso 1 1 calc R . .
C21 C 0.7309(4) 0.2379(3) 1.1165(2) 0.0492(10) Uani 1 1 d . . .
H21 H 0.7940 0.1928 1.1089 0.059 Uiso 1 1 calc R . .
C22 C 0.7506(4) 0.3241(3) 1.1433(2) 0.0505(10) Uani 1 1 d . . .
H22 H 0.8295 0.3496 1.1578 0.061 Uiso 1 1 calc R . .
C23 C 0.6371(4) 0.3662(3) 1.1456(2) 0.0486(10) Uani 1 1 d . . .
H23 H 0.6221 0.4270 1.1618 0.058 Uiso 1 1 calc R . .
N1S N -0.1282(4) 0.3276(3) 0.7707(2) 0.0688(11) Uani 1 1 d . . .
C1S C -0.0346(4) 0.3265(3) 0.7450(2) 0.0448(9) Uani 1 1 d . . .
C2S C 0.0859(4) 0.3217(3) 0.7119(2) 0.0539(11) Uani 1 1 d . . .
H2S1 H 0.1258 0.2683 0.7275 0.081 Uiso 1 1 calc R . .
H2S2 H 0.1336 0.3717 0.7273 0.081 Uiso 1 1 calc R . .
H2S3 H 0.0783 0.3219 0.6590 0.081 Uiso 1 1 calc R . .
N2S N 0.4452(4) 0.6737(4) 1.0037(3) 0.0825(14) Uani 1 1 d . . .
C3S C 0.3992(5) 0.6099(4) 0.9952(2) 0.0589(13) Uani 1 1 d . . .
C4S C 0.3379(6) 0.5251(3) 0.9854(3) 0.0773(16) Uani 1 1 d . . .
H4S1 H 0.3803 0.4806 1.0131 0.116 Uiso 1 1 calc R . .
H4S2 H 0.3381 0.5096 0.9340 0.116 Uiso 1 1 calc R . .
H4S3 H 0.2549 0.5295 1.0026 0.116 Uiso 1 1 calc R . .

loop_
_atom_site_aniso_label
_atom_site_aniso_U_11
_atom_site_aniso_U_22
_atom_site_aniso_U_33
_atom_site_aniso_U_23
_atom_site_aniso_U_13
_atom_site_aniso_U_12
Cr1 0.0328(3) 0.0201(2) 0.0240(3) -0.0011(2) 0.0000(2) 0.0021(2)
Fe1 0.0311(3) 0.0314(2) 0.0254(2) -0.0046(2) -0.0022(2) 0.0003(2)
Cl1 0.0465(5) 0.0253(4) 0.0368(5) -0.0077(3) 0.0022(4) 0.0015(4)
Cl2 0.0499(5) 0.0285(4) 0.0338(4) 0.0039(4) 0.0103(4) 0.0009(4)
Cl3 0.0441(6) 0.0363(4) 0.0392(5) -0.0024(4) -0.0106(4) 0.0097(4)
N1 0.0324(15) 0.0201(12) 0.0272(14) -0.0016(11) 0.0003(12) 0.0020(11)
N2 0.0330(16) 0.0248(13) 0.0253(15) 0.0014(11) -0.0014(11) -0.0011(11)
N3 0.0316(16) 0.0276(14) 0.0274(15) -0.0013(12) -0.0004(12) 0.0001(11)
N4 0.0336(16) 0.0246(13) 0.0253(14) 0.0016(11) 0.0007(12) -0.0009(12)
N5 0.044(2) 0.0224(13) 0.0272(16) -0.0025(11) -0.0048(14) 0.0024(13)
C1 0.036(2) 0.0274(16) 0.0318(18) -0.0088(14) 0.0026(15) -0.0021(15)
C2 0.035(2) 0.0380(19) 0.039(2) -0.0058(16) -0.0071(17) -0.0004(15)
C3 0.0338(18) 0.0321(17) 0.0262(17) -0.0036(14) -0.0013(15) 0.0044(15)
C4 0.044(2) 0.0277(17) 0.053(2) -0.0036(17) 0.0021(19) -0.0081(15)
C5 0.043(2) 0.0389(19) 0.041(2) 0.0067(17) -0.0108(17) 0.0024(16)
C6 0.0360(19) 0.0381(18) 0.0329(19) -0.0050(16) 0.0027(16) -0.0022(15)
C7 0.039(2) 0.048(2) 0.034(2) -0.0032(17) 0.0107(16) -0.0049(16)
C8 0.040(2) 0.0374(18) 0.0256(18) -0.0005(15) 0.0001(15) -0.0107(16)
C9 0.044(3) 0.056(2) 0.055(3) -0.001(2) 0.0106(19) 0.0134(18)
C10 0.057(3) 0.050(2) 0.048(3) 0.016(2) 0.009(2) -0.004(2)
C11 0.0347(18) 0.0197(15) 0.0287(18) 0.0032(14) -0.0005(14) -0.0037(13)
C12 0.043(2) 0.0216(15) 0.0280(19) -0.0016(14) -0.0002(15) 0.0019(13)
C13 0.055(2) 0.0286(16) 0.0246(17) -0.0015(14) -0.0022(17) 0.0029(17)
C14 0.051(2) 0.0328(16) 0.0202(16) -0.0034(14) -0.0043(15) 0.0021(16)
C15 0.076(3) 0.0368(19) 0.035(2) -0.0095(17) -0.023(2) 0.0146(19)
C16 0.121(5) 0.028(2) 0.040(2) -0.0018(17) -0.018(3) -0.001(2)
C17 0.101(4) 0.068(3) 0.035(2) -0.010(2) 0.009(2) -0.049(3)
C18 0.047(2) 0.069(3) 0.035(2) -0.012(2) 0.0144(19) -0.010(2)
C19 0.034(2) 0.069(3) 0.045(2) -0.010(2) 0.0108(17) -0.0046(19)
C20 0.050(3) 0.045(2) 0.035(2) 0.0020(17) 0.0013(18) -0.0091(18)
C21 0.054(3) 0.053(2) 0.041(2) 0.013(2) -0.0106(19) 0.003(2)
C22 0.046(2) 0.073(3) 0.032(2) 0.002(2) -0.0083(17) -0.014(2)
C23 0.055(3) 0.059(2) 0.032(2) -0.0173(18) 0.0081(19) -0.013(2)
N1S 0.048(2) 0.100(3) 0.058(2) -0.014(2) -0.005(2) 0.014(2)
C1S 0.047(3) 0.047(2) 0.040(2) -0.0050(19) -0.0106(18) 0.0040(19)
C2S 0.054(3) 0.062(3) 0.045(2) 0.003(2) 0.0026(19) -0.010(2)
N2S 0.059(3) 0.119(4) 0.069(3) 0.007(3) -0.005(2) -0.016(3)
C3S 0.052(3) 0.094(4) 0.031(2) 0.006(3) 0.002(2) 0.016(3)
C4S 0.116(5) 0.072(3) 0.044(3) 0.000(2) -0.002(3) 0.026(3)

loop_
_atom_type_symbol
_atom_type_description
_atom_type_scat_dispersion_real
_atom_type_scat_dispersion_imag
_atom_type_scat_source
C C 0.0033 0.0016 'International Tables Vol C Tables 4.2.6.8 and 6.1.1.4'
H H 0.0000 0.0000 'International Tables Vol C Tables 4.2.6.8 and 6.1.1.4'
N N 0.0061 0.0033 'International Tables Vol C Tables 4.2.6.8 and 6.1.1.4'
Cl Cl 0.1484 0.1585 'International Tables Vol C Tables 4.2.6.8 and 6.1.1.4'
Cr Cr 0.3209 0.6236 'International Tables Vol C Tables 4.2.6.8 and 6.1.1.4'
Fe Fe 0.3463 0.8444 'International Tables Vol C Tables 4.2.6.8 and 6.1.1.4'

loop_
_geom_angle_atom_site_label_1
_geom_angle_atom_site_label_2
_geom_angle_atom_site_label_3
_geom_angle
_geom_angle_site_symmetry_1
_geom_angle_site_symmetry_3
_geom_angle_publ_flag
N3 Cr1 N1 85.55(10) . . ?
N3 Cr1 N5 80.10(11) . . ?
N1 Cr1 N5 89.33(11) . . ?
N3 Cr1 Cl2 173.30(8) . . ?
N1 Cr1 Cl2 91.51(8) . . ?
N5 Cr1 Cl2 93.87(9) . . ?
N3 Cr1 Cl3 90.15(8) . . ?
N1 Cr1 Cl3 173.43(7) . . ?
N5 Cr1 Cl3 85.03(9) . . ?
Cl2 Cr1 Cl3 92.23(4) . . ?
N3 Cr1 Cl1 92.61(8) . . ?
N1 Cr1 Cl1 91.50(7) . . ?
N5 Cr1 Cl1 172.58(10) . . ?
Cl2 Cr1 Cl1 93.49(3) . . ?
Cl3 Cr1 Cl1 93.66(4) . . ?
C18 Fe1 C17 40.62(18) . . ?
C18 Fe1 C16 68.2(2) . . ?
C17 Fe1 C16 40.3(2) . . ?
C18 Fe1 C20 126.09(17) . . ?
C17 Fe1 C20 162.6(2) . . ?
C16 Fe1 C20 156.3(2) . . ?
C18 Fe1 C21 106.83(19) . . ?
C17 Fe1 C21 124.9(2) . . ?
C16 Fe1 C21 162.1(2) . . ?
C20 Fe1 C21 40.27(15) . . ?
C18 Fe1 C22 118.40(17) . . ?
C17 Fe1 C22 106.10(18) . . ?
C16 Fe1 C22 124.78(18) . . ?
C20 Fe1 C22 68.40(16) . . ?
C21 Fe1 C22 41.01(17) . . ?
C18 Fe1 C23 153.24(17) . . ?
C17 Fe1 C23 119.14(16) . . ?
C16 Fe1 C23 107.85(17) . . ?
C20 Fe1 C23 68.18(16) . . ?
C21 Fe1 C23 68.31(18) . . ?
C22 Fe1 C23 40.55(17) . . ?
C18 Fe1 C15 68.44(18) . . ?
C17 Fe1 C15 68.3(2) . . ?
C16 Fe1 C15 40.89(17) . . ?
C20 Fe1 C15 121.55(17) . . ?
C21 Fe1 C15 155.13(16) . . ?
C22 Fe1 C15 163.17(16) . . ?
C23 Fe1 C15 127.00(17) . . ?
C18 Fe1 C14 40.98(15) . . ?
C17 Fe1 C14 68.75(15) . . ?
C16 Fe1 C14 68.81(14) . . ?
C20 Fe1 C14 108.43(15) . . ?
C21 Fe1 C14 119.57(16) . . ?
C22 Fe1 C14 153.78(16) . . ?
C23 Fe1 C14 164.56(17) . . ?
C15 Fe1 C14 40.79(14) . . ?
C18 Fe1 C19 164.05(17) . . ?
C17 Fe1 C19 154.7(2) . . ?
C16 Fe1 C19 121.4(2) . . ?
C20 Fe1 C19 40.35(16) . . ?
C21 Fe1 C19 67.91(18) . . ?
C22 Fe1 C19 68.27(16) . . ?
C23 Fe1 C19 40.60(15) . . ?
C15 Fe1 C19 109.57(18) . . ?
C14 Fe1 C19 127.21(16) . . ?
C1 N1 N2 104.5(3) . . ?
C1 N1 Cr1 136.6(2) . . ?
N2 N1 Cr1 118.5(2) . . ?
C3 N2 N1 112.4(3) . . ?
C3 N2 C11 129.1(3) . . ?
N1 N2 C11 118.4(3) . . ?
C6 N3 N4 105.0(3) . . ?
C6 N3 Cr1 136.9(2) . . ?
N4 N3 Cr1 118.1(2) . . ?
C8 N4 N3 111.1(3) . . ?
C8 N4 C11 129.8(3) . . ?
N3 N4 C11 119.1(2) . . ?
C12 N5 C13 111.0(3) . . ?
C12 N5 Cr1 116.3(2) . . ?
C13 N5 Cr1 119.2(2) . . ?
N1 C1 C2 110.0(3) . . ?
N1 C1 C4 123.6(3) . . ?
C2 C1 C4 126.4(3) . . ?
C3 C2 C1 107.8(3) . . ?
N2 C3 C2 105.4(3) . . ?
N2 C3 C5 123.1(3) . . ?
C2 C3 C5 131.6(3) . . ?
N3 C6 C7 110.1(3) . . ?
N3 C6 C9 123.2(3) . . ?
C7 C6 C9 126.7(3) . . ?
C8 C7 C6 107.7(3) . . ?
N4 C8 C7 106.1(3) . . ?
N4 C8 C10 122.5(3) . . ?
C7 C8 C10 131.4(3) . . ?
N2 C11 N4 109.7(2) . . ?
N2 C11 C12 111.3(3) . . ?
N4 C11 C12 113.2(3) . . ?
N5 C12 C11 113.1(3) . . ?
C14 C13 N5 112.8(3) . . ?
C18 C14 C15 106.8(3) . . ?
C18 C14 C13 126.3(3) . . ?
C15 C14 C13 126.9(4) . . ?
C18 C14 Fe1 68.8(2) . . ?
C15 C14 Fe1 69.6(2) . . ?
C13 C14 Fe1 126.7(2) . . ?
C14 C15 C16 108.1(4) . . ?
C14 C15 Fe1 69.6(2) . . ?
C16 C15 Fe1 69.4(2) . . ?
C17 C16 C15 108.0(4) . . ?
C17 C16 Fe1 69.7(2) . . ?
C15 C16 Fe1 69.7(2) . . ?
C16 C17 C18 108.3(4) . . ?
C16 C17 Fe1 70.0(3) . . ?
C18 C17 Fe1 69.3(2) . . ?
C17 C18 C14 108.7(4) . . ?
C17 C18 Fe1 70.1(2) . . ?
C14 C18 Fe1 70.3(2) . . ?
C20 C19 C23 108.0(4) . . ?
C20 C19 Fe1 69.6(2) . . ?
C23 C19 Fe1 69.6(2) . . ?
C21 C20 C19 108.4(4) . . ?
C21 C20 Fe1 69.9(2) . . ?
C19 C20 Fe1 70.1(2) . . ?
C20 C21 C22 108.1(4) . . ?
C20 C21 Fe1 69.8(2) . . ?
C22 C21 Fe1 69.6(2) . . ?
C23 C22 C21 107.3(4) . . ?
C23 C22 Fe1 69.8(2) . . ?
C21 C22 Fe1 69.4(2) . . ?
C22 C23 C19 108.1(4) . . ?
C22 C23 Fe1 69.7(2) . . ?
C19 C23 Fe1 69.8(2) . . ?
N1S C1S C2S 178.0(5) . . ?
N2S C3S C4S 179.0(5) . . ?

loop_
_geom_bond_atom_site_label_1
_geom_bond_atom_site_label_2
_geom_bond_distance
_geom_bond_site_symmetry_2
_geom_bond_publ_flag
Cr1 N3 2.107(3) . ?
Cr1 N1 2.110(3) . ?
Cr1 N5 2.117(3) . ?
Cr1 Cl2 2.3100(10) . ?
Cr1 Cl3 2.3125(10) . ?
Cr1 Cl1 2.3130(9) . ?
Fe1 C18 2.014(4) . ?
Fe1 C17 2.024(4) . ?
Fe1 C16 2.029(4) . ?
Fe1 C20 2.029(4) . ?
Fe1 C21 2.030(4) . ?
Fe1 C22 2.032(4) . ?
Fe1 C23 2.033(4) . ?
Fe1 C15 2.033(4) . ?
Fe1 C14 2.034(3) . ?
Fe1 C19 2.035(4) . ?
N1 C1 1.341(4) . ?
N1 N2 1.374(3) . ?
N2 C3 1.352(4) . ?
N2 C11 1.440(4) . ?
N3 C6 1.343(4) . ?
N3 N4 1.379(3) . ?
N4 C8 1.360(4) . ?
N4 C11 1.446(4) . ?
N5 C12 1.477(4) . ?
N5 C13 1.502(4) . ?
C1 C2 1.389(5) . ?
C1 C4 1.493(4) . ?
C2 C3 1.363(5) . ?
C3 C5 1.488(4) . ?
C6 C7 1.384(5) . ?
C6 C9 1.487(5) . ?
C7 C8 1.362(5) . ?
C8 C10 1.486(5) . ?
C11 C12 1.523(5) . ?
C13 C14 1.498(5) . ?
C14 C18 1.417(5) . ?
C14 C15 1.417(5) . ?
C15 C16 1.419(6) . ?
C16 C17 1.396(7) . ?
C17 C18 1.402(6) . ?
C19 C20 1.402(5) . ?
C19 C23 1.411(5) . ?
C20 C21 1.397(5) . ?
C21 C22 1.423(6) . ?
C22 C23 1.408(6) . ?
N1S C1S 1.133(5) . ?
C1S C2S 1.462(6) . ?
N2S C3S 1.112(6) . ?
C3S C4S 1.472(7) . ?
